data_7034250
loop_
_publ_author_name
'Icsel, Ceyda'
'Yilmaz, Veysel T.'
'Kaya, Yunus'
'Samli, Hale'
'Harrison, William T. A.'
'Buyukgungor, Orhan'

_publ_section_title
;
 New palladium(ii) and platinum(ii) 5,5-diethylbarbiturate complexes with
 2-phenylpyridine, 2,2'-bipyridine and 2,2'-dipyridylamine: synthesis,
 structures, DNA binding, molecular docking, cellular uptake, antioxidant
 activity and cytotoxicity.
;
_journal_issue 15
_journal_name_full 'Dalton transactions (Cambridge, England : 2003)'
_journal_page_first 6880
_journal_page_last 6895
_journal_paper_doi 10.1039/c5dt00728c
_journal_volume 44
_journal_year 2015
_chemical_formula_moiety '2(C16 H22 Ag N4 O6), C20 H18 N6 Pt, 4(H2 O)'
_chemical_formula_sum 'C52 H70 Ag2 N14 O16 Pt'
_chemical_formula_weight 1558.05
_chemical_name_systematic
;
 ?
;
_space_group_IT_number 2
_symmetry_cell_setting triclinic
_symmetry_Int_Tables_number 2
_symmetry_space_group_name_Hall '-P 1'
_symmetry_space_group_name_H-M 'P -1'
_atom_sites_solution_hydrogens geom
_atom_sites_solution_primary direct
_atom_sites_solution_secondary difmap
_audit_creation_method SHELXL-97
_audit_update_record
;
2014-11-13 deposited with the CCDC.
2015-03-02 downloaded from the CCDC.
;
_cell_angle_alpha 72.852(3)
_cell_angle_beta 86.993(3)
_cell_angle_gamma 84.128(3)
_cell_formula_units_Z 1
_cell_length_a 11.0480(4)
_cell_length_b 11.4890(4)
_cell_length_c 12.7247(5)
_cell_measurement_reflns_used 28112
_cell_measurement_temperature 296
_cell_measurement_theta_max 28.06
_cell_measurement_theta_min 1.85
_cell_volume 1534.83(10)
_computing_cell_refinement X-AREA
_computing_data_collection 'X-AREA (Stoe & Cie, 2002)'
_computing_data_reduction 'X-RED32 (Stoe & Cie, 2002)'
_computing_molecular_graphics 'ORTEP-3 for Windows (Farrugia, 1997)'
_computing_publication_material 'WinGX (Farrugia, 1999)'
_computing_structure_refinement 'SHELXL97 (Sheldrick, 2008)'
_computing_structure_solution 'SHELXS97 (Sheldrick, 2008)'
_diffrn_ambient_temperature 296
_diffrn_measured_fraction_theta_full 0.999
_diffrn_measured_fraction_theta_max 0.999
_diffrn_measurement_device_type 'STOE IPDS 2'
_diffrn_measurement_method 'rotation method'
_diffrn_radiation_monochromator graphite
_diffrn_radiation_source 'fine-focus sealed tube'
_diffrn_radiation_type MoK\a
_diffrn_radiation_wavelength 0.71073
_diffrn_reflns_av_R_equivalents 0.0326
_diffrn_reflns_av_sigmaI/netI 0.0231
_diffrn_reflns_limit_h_max 13
_diffrn_reflns_limit_h_min -13
_diffrn_reflns_limit_k_max 14
_diffrn_reflns_limit_k_min -14
_diffrn_reflns_limit_l_max 15
_diffrn_reflns_limit_l_min -15
_diffrn_reflns_number 28112
_diffrn_reflns_theta_full 26.00
_diffrn_reflns_theta_max 26.00
_diffrn_reflns_theta_min 1.85
_exptl_absorpt_coefficient_mu 2.981
_exptl_absorpt_correction_T_max 0.7362
_exptl_absorpt_correction_T_min 0.3298
_exptl_absorpt_correction_type integration
_exptl_absorpt_process_details '(X-RED32, Stoe & Cie, 2002)'
_exptl_crystal_colour colorless
_exptl_crystal_density_diffrn 1.686
_exptl_crystal_density_method 'not measured'
_exptl_crystal_description prism
_exptl_crystal_F_000 780
_exptl_crystal_size_max 0.64
_exptl_crystal_size_mid 0.35
_exptl_crystal_size_min 0.11
_refine_diff_density_max 0.540
_refine_diff_density_min -0.391
_refine_diff_density_rms 0.054
_refine_ls_extinction_method none
_refine_ls_goodness_of_fit_ref 0.998
_refine_ls_hydrogen_treatment mixed
_refine_ls_matrix_type full
_refine_ls_number_parameters 405
_refine_ls_number_reflns 6026
_refine_ls_number_restraints 8
_refine_ls_restrained_S_all 0.999
_refine_ls_R_factor_all 0.0226
_refine_ls_R_factor_gt 0.0204
_refine_ls_shift/su_max 0.001
_refine_ls_shift/su_mean 0.000
_refine_ls_structure_factor_coef Fsqd
_refine_ls_weighting_details 'calc w=1/[\s^2^(Fo^2^)+(0.0263P)^2^+0.0000P] where P=(Fo^2^+2Fc^2^)/3'
_refine_ls_weighting_scheme calc
_refine_ls_wR_factor_gt 0.0435
_refine_ls_wR_factor_ref 0.0440
_reflns_number_gt 5603
_reflns_number_total 6026
_reflns_threshold_expression I>2\s(I)
_cod_data_source_file c5dt00728c2.cif
_cod_data_source_block Compound_VI
_cod_depositor_comments 'Adding full bibliography for 7034246--7034250.cif.'
_cod_database_code 7034250

loop_
_symmetry_equiv_pos_as_xyz
'x, y, z'
'-x, -y, -z'

loop_
_atom_site_label
_atom_site_type_symbol
_atom_site_fract_x
_atom_site_fract_y
_atom_site_fract_z
_atom_site_U_iso_or_equiv
_atom_site_adp_type
_atom_site_occupancy
_atom_site_symmetry_multiplicity
_atom_site_calc_flag
_atom_site_refinement_flags
C1 C 0.0766(3) 0.1095(3) 0.8580(3) 0.0586(8) Uani 1 1 d .
C2 C 0.2659(3) -0.0210(2) 0.9066(2) 0.0494(7) Uani 1 1 d .
C3 C 0.3309(2) 0.0645(2) 0.8136(2) 0.0450(6) Uani 1 1 d .
C4 C 0.2500(2) 0.1774(2) 0.7504(2) 0.0417(6) Uani 1 1 d .
C5 C 0.3827(5) -0.0067(3) 0.7354(3) 0.0947(15) Uani 1 1 d .
H5A H 0.4209 0.0491 0.6729 0.114 Uiso 1 1 calc R
H5B H 0.4457 -0.0678 0.7728 0.114 Uiso 1 1 calc R
C6 C 0.2920(7) -0.0688(5) 0.6942(4) 0.151(3) Uani 1 1 d .
H6A H 0.3316 -0.1105 0.6449 0.227 Uiso 1 1 calc R
H6B H 0.2297 -0.0091 0.6561 0.227 Uiso 1 1 calc R
H6C H 0.2560 -0.1269 0.7552 0.227 Uiso 1 1 calc R
C7 C 0.4341(3) 0.1113(3) 0.8627(3) 0.0697(10) Uani 1 1 d .
H7A H 0.4898 0.0421 0.8995 0.084 Uiso 1 1 calc R
H7B H 0.4791 0.1643 0.8032 0.084 Uiso 1 1 calc R
C8 C 0.3901(4) 0.1807(4) 0.9434(4) 0.0978(15) Uani 1 1 d .
H8A H 0.4588 0.2042 0.9730 0.147 Uiso 1 1 calc R
H8B H 0.3444 0.1295 1.0021 0.147 Uiso 1 1 calc R
H8C H 0.3393 0.2525 0.9066 0.147 Uiso 1 1 calc R
C9 C -0.1481(2) 0.5533(2) 0.5768(2) 0.0400(5) Uani 1 1 d .
C10 C -0.2267(3) 0.7563(2) 0.5888(2) 0.0580(8) Uani 1 1 d .
C11 C -0.1473(3) 0.7388(2) 0.6860(2) 0.0500(6) Uani 1 1 d .
C12 C -0.0823(2) 0.6108(2) 0.7271(2) 0.0425(6) Uani 1 1 d .
C13 C -0.2253(3) 0.7707(3) 0.7782(3) 0.0589(8) Uani 1 1 d .
H13A H -0.1730 0.7683 0.8379 0.071 Uiso 1 1 calc R
H13B H -0.2632 0.8535 0.7508 0.071 Uiso 1 1 calc R
C14 C -0.3230(4) 0.6854(3) 0.8225(3) 0.0818(11) Uani 1 1 d .
H14A H -0.3654 0.7067 0.8830 0.123 Uiso 1 1 calc R
H14B H -0.2865 0.6028 0.8473 0.123 Uiso 1 1 calc R
H14C H -0.3792 0.6925 0.7655 0.123 Uiso 1 1 calc R
C15 C -0.0475(4) 0.8296(3) 0.6478(4) 0.0787(11) Uani 1 1 d .
H15A H -0.0865 0.9124 0.6289 0.094 Uiso 1 1 calc R
H15B H 0.0053 0.8196 0.7090 0.094 Uiso 1 1 calc R
C16 C 0.0301(4) 0.8140(4) 0.5503(4) 0.1008(15) Uani 1 1 d .
H16A H 0.0931 0.8688 0.5356 0.151 Uiso 1 1 calc R
H16B H -0.0198 0.8322 0.4869 0.151 Uiso 1 1 calc R
H16C H 0.0662 0.7313 0.5666 0.151 Uiso 1 1 calc R
N1 N 0.1308(2) 0.19212(19) 0.77512(18) 0.0471(5) Uani 1 1 d .
N2 N 0.1462(2) 0.0072(2) 0.9209(2) 0.0639(7) Uani 1 1 d D
N3 N -0.0839(2) 0.52867(17) 0.67101(16) 0.0394(5) Uani 1 1 d .
N4 N -0.2168(2) 0.6643(2) 0.54022(18) 0.0524(6) Uani 1 1 d .
H4 H -0.2571 0.6766 0.4813 0.063 Uiso 1 1 calc R
O1 O -0.0321(2) 0.1219(2) 0.8805(2) 0.0868(9) Uani 1 1 d .
O2 O 0.3190(2) -0.11300(19) 0.96682(19) 0.0709(7) Uani 1 1 d .
O3 O 0.29850(18) 0.25493(16) 0.67717(15) 0.0539(5) Uani 1 1 d .
O4 O -0.14756(19) 0.47960(16) 0.52545(16) 0.0533(5) Uani 1 1 d .
O5 O -0.2931(3) 0.8480(2) 0.5527(2) 0.1001(10) Uani 1 1 d .
O6 O -0.0255(2) 0.5846(2) 0.81324(17) 0.0631(6) Uani 1 1 d .
Ag1 Ag 0.025560(18) 0.360864(15) 0.712766(15) 0.04749(6) Uani 1 1 d .
H2 H 0.110(3) -0.039(3) 0.975(2) 0.079(11) Uiso 1 1 d D
C17 C 0.6481(2) 0.3293(2) 0.67333(19) 0.0370(5) Uani 1 1 d .
C18 C 0.7317(3) 0.2307(2) 0.7184(2) 0.0462(6) Uani 1 1 d .
H18 H 0.7778 0.2295 0.7778 0.055 Uiso 1 1 calc R
C19 C 0.7450(3) 0.1357(2) 0.6738(3) 0.0561(8) Uani 1 1 d .
H19 H 0.8010 0.0689 0.7025 0.067 Uiso 1 1 calc R
C20 C 0.6748(3) 0.1389(2) 0.5857(2) 0.0550(7) Uani 1 1 d .
H20 H 0.6789 0.0722 0.5579 0.066 Uiso 1 1 calc R
C21 C 0.5998(3) 0.2411(2) 0.5405(2) 0.0472(6) Uani 1 1 d .
H21 H 0.5546 0.2442 0.4800 0.057 Uiso 1 1 calc R
C22 C 0.3157(2) 0.5468(2) 0.6632(2) 0.0439(6) Uani 1 1 d .
H22 H 0.2635 0.5646 0.6044 0.053 Uiso 1 1 calc R
C23 C 0.2714(3) 0.5629(3) 0.7601(2) 0.0545(7) Uani 1 1 d .
H23 H 0.1904 0.5911 0.7675 0.065 Uiso 1 1 calc R
C24 C 0.3491(3) 0.5363(3) 0.8475(2) 0.0562(7) Uani 1 1 d .
H24 H 0.3218 0.5497 0.9137 0.067 Uiso 1 1 calc R
C25 C 0.4658(3) 0.4904(2) 0.8356(2) 0.0473(6) Uani 1 1 d .
H25 H 0.5184 0.4709 0.8943 0.057 Uiso 1 1 calc R
C26 C 0.5065(2) 0.4725(2) 0.73591(19) 0.0365(5) Uani 1 1 d .
N5 N 0.58890(19) 0.33911(17) 0.58115(16) 0.0365(4) Uani 1 1 d .
N6 N 0.43320(18) 0.50585(16) 0.64900(15) 0.0351(4) Uani 1 1 d .
N7 N 0.6234(2) 0.42003(18) 0.72520(17) 0.0397(5) Uani 1 1 d D
Pt1 Pt 0.5000 0.5000 0.5000 0.03147(4) Uani 1 2 d S
H7 H 0.660(2) 0.406(2) 0.7822(16) 0.035(7) Uiso 1 1 d D
O1W O 0.2596(2) 0.64979(19) 0.06817(19) 0.0648(6) Uani 1 1 d D
H11W H 0.188(2) 0.648(3) 0.055(4) 0.097 Uiso 1 1 d D
H12W H 0.275(3) 0.722(2) 0.046(3) 0.097 Uiso 1 1 d D
O2W O 0.0223(5) 0.6414(4) 0.0118(3) 0.1425(15) Uani 1 1 d D
H21W H 0.026(8) 0.565(3) 0.051(5) 0.214 Uiso 1 1 d D
H22W H -0.014(7) 0.645(6) -0.049(4) 0.214 Uiso 1 1 d D

loop_
_atom_site_aniso_label
_atom_site_aniso_U_11
_atom_site_aniso_U_22
_atom_site_aniso_U_33
_atom_site_aniso_U_23
_atom_site_aniso_U_13
_atom_site_aniso_U_12
C1 0.0468(18) 0.0479(15) 0.0602(17) 0.0130(13) -0.0022(14) 0.0062(12)
C2 0.0439(16) 0.0407(13) 0.0505(15) 0.0060(11) -0.0052(12) 0.0020(11)
C3 0.0408(15) 0.0402(12) 0.0434(13) 0.0017(10) 0.0009(11) 0.0026(10)
C4 0.0457(16) 0.0361(12) 0.0377(12) -0.0026(10) -0.0054(11) 0.0001(10)
C5 0.137(4) 0.061(2) 0.068(2) -0.0066(17) 0.032(2) 0.022(2)
C6 0.289(9) 0.089(3) 0.088(3) -0.045(3) -0.014(4) -0.012(4)
C7 0.0451(18) 0.0605(18) 0.081(2) 0.0174(16) -0.0166(16) -0.0052(14)
C8 0.117(4) 0.070(2) 0.109(3) -0.023(2) -0.058(3) 0.002(2)
C9 0.0398(14) 0.0368(12) 0.0384(12) -0.0047(10) -0.0017(10) 0.0009(10)
C10 0.072(2) 0.0407(14) 0.0534(16) -0.0082(12) -0.0005(15) 0.0133(14)
C11 0.0616(19) 0.0372(12) 0.0521(15) -0.0161(11) 0.0059(13) -0.0021(12)
C12 0.0397(15) 0.0472(13) 0.0393(13) -0.0120(10) 0.0019(11) -0.0008(11)
C13 0.066(2) 0.0491(15) 0.0667(19) -0.0275(14) 0.0128(15) -0.0061(14)
C14 0.085(3) 0.067(2) 0.097(3) -0.0320(19) 0.036(2) -0.0154(19)
C15 0.076(3) 0.0557(18) 0.105(3) -0.0264(18) 0.029(2) -0.0189(17)
C16 0.095(3) 0.079(3) 0.120(4) -0.020(2) 0.051(3) -0.019(2)
N1 0.0418(13) 0.0395(11) 0.0465(12) 0.0058(9) -0.0037(10) 0.0047(9)
N2 0.0408(15) 0.0521(13) 0.0688(16) 0.0255(12) 0.0032(12) 0.0027(11)
N3 0.0427(12) 0.0341(10) 0.0372(10) -0.0061(8) -0.0050(9) 0.0059(8)
N4 0.0629(16) 0.0454(12) 0.0423(12) -0.0071(9) -0.0153(11) 0.0150(11)
O1 0.0406(13) 0.0829(16) 0.0919(17) 0.0354(13) 0.0088(12) 0.0141(11)
O2 0.0500(13) 0.0536(11) 0.0778(14) 0.0243(10) -0.0023(11) 0.0099(9)
O3 0.0531(12) 0.0494(10) 0.0449(10) 0.0095(8) -0.0035(9) -0.0071(9)
O4 0.0623(13) 0.0482(10) 0.0533(11) -0.0216(9) -0.0130(9) 0.0033(9)
O5 0.142(3) 0.0604(14) 0.0864(18) -0.0198(13) -0.0300(17) 0.0548(16)
O6 0.0646(14) 0.0792(14) 0.0496(11) -0.0268(10) -0.0146(10) 0.0058(11)
Ag1 0.04812(15) 0.03872(11) 0.04606(12) -0.00101(9) -0.00707(10) 0.00931(9)
C17 0.0362(14) 0.0345(11) 0.0365(12) -0.0056(9) 0.0033(10) -0.0017(9)
C18 0.0425(15) 0.0446(13) 0.0457(14) -0.0073(11) -0.0005(11) 0.0049(11)
C19 0.0569(19) 0.0400(13) 0.0608(18) -0.0048(12) 0.0051(14) 0.0124(12)
C20 0.068(2) 0.0373(13) 0.0594(17) -0.0174(12) 0.0098(15) 0.0015(12)
C21 0.0574(18) 0.0378(12) 0.0483(14) -0.0178(11) 0.0047(12) -0.0003(11)
C22 0.0380(14) 0.0508(14) 0.0438(13) -0.0162(11) -0.0016(11) 0.0003(11)
C23 0.0436(17) 0.0685(18) 0.0531(16) -0.0249(14) 0.0090(13) 0.0039(14)
C24 0.0602(19) 0.0698(18) 0.0410(14) -0.0237(13) 0.0097(13) 0.0003(15)
C25 0.0525(17) 0.0539(15) 0.0362(13) -0.0151(11) -0.0017(12) -0.0027(12)
C26 0.0406(14) 0.0336(11) 0.0342(11) -0.0082(9) -0.0007(10) -0.0038(9)
N5 0.0400(12) 0.0335(9) 0.0355(10) -0.0109(8) 0.0016(9) -0.0004(8)
N6 0.0366(11) 0.0337(9) 0.0354(10) -0.0110(8) 0.0009(8) -0.0027(8)
N7 0.0400(12) 0.0418(10) 0.0373(11) -0.0128(9) -0.0063(9) 0.0025(9)
Pt1 0.03454(8) 0.03027(6) 0.03003(7) -0.01071(5) -0.00046(5) 0.00068(5)
O1W 0.0834(17) 0.0518(11) 0.0547(12) -0.0088(10) -0.0161(12) 0.0026(11)
O2W 0.176(4) 0.168(4) 0.097(3) -0.043(2) -0.041(3) -0.047(3)

loop_
_atom_type_symbol
_atom_type_description
_atom_type_scat_dispersion_real
_atom_type_scat_dispersion_imag
_atom_type_scat_source
C C 0.0033 0.0016 'International Tables Vol C Tables 4.2.6.8 and 6.1.1.4'
H H 0.0000 0.0000 'International Tables Vol C Tables 4.2.6.8 and 6.1.1.4'
N N 0.0061 0.0033 'International Tables Vol C Tables 4.2.6.8 and 6.1.1.4'
O O 0.0106 0.0060 'International Tables Vol C Tables 4.2.6.8 and 6.1.1.4'
Ag Ag -0.8971 1.1015 'International Tables Vol C Tables 4.2.6.8 and 6.1.1.4'
Pt Pt -1.7033 8.3905 'International Tables Vol C Tables 4.2.6.8 and 6.1.1.4'

loop_
_geom_angle_atom_site_label_1
_geom_angle_atom_site_label_2
_geom_angle_atom_site_label_3
_geom_angle
_geom_angle_site_symmetry_1
_geom_angle_site_symmetry_3
O1 C1 N1 122.2(2) . .
O1 C1 N2 118.4(3) . .
N1 C1 N2 119.3(3) . .
O2 C2 N2 121.1(3) . .
O2 C2 C3 121.6(3) . .
N2 C2 C3 117.3(2) . .
C2 C3 C5 108.0(3) . .
C2 C3 C4 113.8(2) . .
C5 C3 C4 109.7(2) . .
C2 C3 C7 107.8(2) . .
C5 C3 C7 110.5(3) . .
C4 C3 C7 106.9(2) . .
O3 C4 N1 121.0(2) . .
O3 C4 C3 117.5(2) . .
N1 C4 C3 121.4(2) . .
C6 C5 C3 114.7(4) . .
C6 C5 H5A 108.6 . .
C3 C5 H5A 108.6 . .
C6 C5 H5B 108.6 . .
C3 C5 H5B 108.6 . .
H5A C5 H5B 107.6 . .
C5 C6 H6A 109.5 . .
C5 C6 H6B 109.5 . .
H6A C6 H6B 109.5 . .
C5 C6 H6C 109.5 . .
H6A C6 H6C 109.5 . .
H6B C6 H6C 109.5 . .
C8 C7 C3 113.8(3) . .
C8 C7 H7A 108.8 . .
C3 C7 H7A 108.8 . .
C8 C7 H7B 108.8 . .
C3 C7 H7B 108.8 . .
H7A C7 H7B 107.7 . .
C7 C8 H8A 109.5 . .
C7 C8 H8B 109.5 . .
H8A C8 H8B 109.5 . .
C7 C8 H8C 109.5 . .
H8A C8 H8C 109.5 . .
H8B C8 H8C 109.5 . .
O4 C9 N3 121.7(2) . .
O4 C9 N4 119.2(2) . .
N3 C9 N4 119.1(2) . .
O5 C10 N4 121.0(3) . .
O5 C10 C11 122.3(3) . .
N4 C10 C11 116.6(2) . .
C10 C11 C12 113.9(2) . .
C10 C11 C13 108.6(3) . .
C12 C11 C13 110.5(2) . .
C10 C11 C15 107.0(3) . .
C12 C11 C15 107.2(3) . .
C13 C11 C15 109.4(2) . .
O6 C12 N3 120.3(2) . .
O6 C12 C11 118.1(2) . .
N3 C12 C11 121.6(2) . .
C14 C13 C11 113.2(3) . .
C14 C13 H13A 108.9 . .
C11 C13 H13A 108.9 . .
C14 C13 H13B 108.9 . .
C11 C13 H13B 108.9 . .
H13A C13 H13B 107.7 . .
C13 C14 H14A 109.5 . .
C13 C14 H14B 109.5 . .
H14A C14 H14B 109.5 . .
C13 C14 H14C 109.5 . .
H14A C14 H14C 109.5 . .
H14B C14 H14C 109.5 . .
C16 C15 C11 114.7(3) . .
C16 C15 H15A 108.6 . .
C11 C15 H15A 108.6 . .
C16 C15 H15B 108.6 . .
C11 C15 H15B 108.6 . .
H15A C15 H15B 107.6 . .
C15 C16 H16A 109.5 . .
C15 C16 H16B 109.5 . .
H16A C16 H16B 109.5 . .
C15 C16 H16C 109.5 . .
H16A C16 H16C 109.5 . .
H16B C16 H16C 109.5 . .
C4 N1 C1 121.8(2) . .
C4 N1 Ag1 121.99(16) . .
C1 N1 Ag1 114.82(18) . .
C2 N2 C1 126.1(2) . .
C2 N2 H2 117(2) . .
C1 N2 H2 117(3) . .
C12 N3 C9 121.9(2) . .
C12 N3 Ag1 122.40(16) . .
C9 N3 Ag1 115.38(15) . .
C10 N4 C9 126.1(2) . .
C10 N4 H4 116.9 . .
C9 N4 H4 116.9 . .
N5 C17 C18 121.9(2) . .
N5 C17 N7 118.7(2) . .
C18 C17 N7 119.4(2) . .
C19 C18 C17 118.7(3) . .
C19 C18 H18 120.6 . .
C17 C18 H18 120.6 . .
C18 C19 C20 119.7(3) . .
C18 C19 H19 120.1 . .
C20 C19 H19 120.1 . .
C21 C20 C19 118.9(3) . .
C21 C20 H20 120.5 . .
C19 C20 H20 120.5 . .
C20 C21 N5 122.1(3) . .
C20 C21 H21 119.0 . .
N5 C21 H21 119.0 . .
N6 C22 C23 122.5(2) . .
N6 C22 H22 118.8 . .
C23 C22 H22 118.8 . .
C22 C23 C24 118.7(3) . .
C22 C23 H23 120.6 . .
C24 C23 H23 120.6 . .
C25 C24 C23 119.3(3) . .
C25 C24 H24 120.3 . .
C23 C24 H24 120.3 . .
C24 C25 C26 120.0(2) . .
C24 C25 H25 120.0 . .
C26 C25 H25 120.0 . .
N6 C26 N7 119.4(2) . .
N6 C26 C25 120.5(2) . .
N7 C26 C25 120.1(2) . .
C17 N5 C21 118.0(2) . .
C17 N5 Pt1 119.93(15) . .
C21 N5 Pt1 121.85(17) . .
C26 N6 C22 118.7(2) . .
C26 N6 Pt1 119.98(16) . .
C22 N6 Pt1 121.25(16) . .
C26 N7 C17 122.3(2) . .
C26 N7 H7 110.6(19) . .
C17 N7 H7 113.4(18) . .
H11W O1W H12W 108(3) . .
H21W O2W H22W 106(3) . .
N3 Ag1 N1 172.91(8) . .
N5 Pt1 N5 180.00(11) . 2_666
N5 Pt1 N6 85.76(8) . .
N5 Pt1 N6 94.24(8) 2_666 .
N5 Pt1 N6 94.24(8) . 2_666
N5 Pt1 N6 85.76(8) 2_666 2_666
N6 Pt1 N6 180.0 . 2_666

loop_
_geom_bond_atom_site_label_1
_geom_bond_atom_site_label_2
_geom_bond_distance
_geom_bond_site_symmetry_2
C1 O1 1.224(4) .
C1 N1 1.353(4) .
C1 N2 1.392(3) .
C2 O2 1.221(3) .
C2 N2 1.345(4) .
C2 C3 1.501(4) .
C3 C5 1.520(4) .
C3 C4 1.533(3) .
C3 C7 1.542(4) .
C4 O3 1.227(3) .
C4 N1 1.344(3) .
C5 C6 1.487(8) .
C5 H5A 0.9700 .
C5 H5B 0.9700 .
C6 H6A 0.9600 .
C6 H6B 0.9600 .
C6 H6C 0.9600 .
C7 C8 1.509(6) .
C7 H7A 0.9700 .
C7 H7B 0.9700 .
C8 H8A 0.9600 .
C8 H8B 0.9600 .
C8 H8C 0.9600 .
C9 O4 1.212(3) .
C9 N3 1.367(3) .
C9 N4 1.381(3) .
C10 O5 1.204(3) .
C10 N4 1.366(4) .
C10 C11 1.507(4) .
C11 C12 1.524(3) .
C11 C13 1.529(4) .
C11 C15 1.556(4) .
C12 O6 1.235(3) .
C12 N3 1.342(3) .
C13 C14 1.505(5) .
C13 H13A 0.9700 .
C13 H13B 0.9700 .
C14 H14A 0.9600 .
C14 H14B 0.9600 .
C14 H14C 0.9600 .
C15 C16 1.514(5) .
C15 H15A 0.9700 .
C15 H15B 0.9700 .
C16 H16A 0.9600 .
C16 H16B 0.9600 .
C16 H16C 0.9600 .
N2 H2 0.848(18) .
N4 H4 0.8600 .
C17 N5 1.343(3) .
C17 C18 1.387(3) .
C17 N7 1.388(3) .
C18 C19 1.363(4) .
C18 H18 0.9300 .
C19 C20 1.387(4) .
C19 H19 0.9300 .
C20 C21 1.359(4) .
C20 H20 0.9300 .
C21 N5 1.364(3) .
C21 H21 0.9300 .
C22 N6 1.356(3) .
C22 C23 1.358(4) .
C22 H22 0.9300 .
C23 C24 1.384(4) .
C23 H23 0.9300 .
C24 C25 1.361(4) .
C24 H24 0.9300 .
C25 C26 1.389(3) .
C25 H25 0.9300 .
C26 N6 1.344(3) .
C26 N7 1.386(3) .
N7 H7 0.817(16) .
O1W H11W 0.818(18) .
O1W H12W 0.827(18) .
O2W H21W 0.874(19) .
O2W H22W 0.87(2) .
N5 Pt1 2.0143(18) .
N6 Pt1 2.0155(19) .
Pt1 N5 2.0143(18) 2_666
Pt1 N6 2.0155(19) 2_666
N1 Ag1 2.114(2) .
N3 Ag1 2.109(2) .

loop_
_geom_hbond_atom_site_label_D
_geom_hbond_atom_site_label_H
_geom_hbond_atom_site_label_A
_geom_hbond_distance_DH
_geom_hbond_distance_HA
_geom_hbond_distance_DA
_geom_hbond_angle_DHA
_geom_hbond_site_symmetry_A
N2 H2 O1 0.848(18) 2.00(2) 2.831(3) 168(4) 2_557
N4 H4 O3 0.86 2.00 2.812(3) 158.0 2_566
N7 H7 O1W 0.817(16) 2.040(17) 2.851(3) 172(2) 2_666
O1W H11W O2W 0.818(18) 1.956(19) 2.772(5) 175(5) .
O1W H12W O2 0.827(18) 1.963(19) 2.780(3) 169(4) 1_564
O2W H21W O6 0.874(19) 2.04(3) 2.878(5) 159(7) 2_566
O2W H22W O6 0.87(2) 2.09(4) 2.876(4) 150(7) 1_554

loop_
_geom_torsion_atom_site_label_1
_geom_torsion_atom_site_label_2
_geom_torsion_atom_site_label_3
_geom_torsion_atom_site_label_4
_geom_torsion
_geom_torsion_site_symmetry_4
O2 C2 C3 C5 60.3(4) .
N2 C2 C3 C5 -119.4(3) .
O2 C2 C3 C4 -177.6(3) .
N2 C2 C3 C4 2.7(4) .
O2 C2 C3 C7 -59.2(4) .
N2 C2 C3 C7 121.1(3) .
C2 C3 C4 O3 176.0(2) .
C5 C3 C4 O3 -62.8(4) .
C7 C3 C4 O3 57.0(3) .
C2 C3 C4 N1 -3.0(4) .
C5 C3 C4 N1 118.2(3) .
C7 C3 C4 N1 -122.0(3) .
C2 C3 C5 C6 55.1(4) .
C4 C3 C5 C6 -69.6(4) .
C7 C3 C5 C6 172.8(3) .
C2 C3 C7 C8 -60.8(3) .
C5 C3 C7 C8 -178.7(3) .
C4 C3 C7 C8 62.0(3) .
O5 C10 C11 C12 172.9(3) .
N4 C10 C11 C12 -9.5(4) .
O5 C10 C11 C13 49.2(4) .
N4 C10 C11 C13 -133.1(3) .
O5 C10 C11 C15 -68.8(4) .
N4 C10 C11 C15 108.8(3) .
C10 C11 C12 O6 -172.6(3) .
C13 C11 C12 O6 -50.0(4) .
C15 C11 C12 O6 69.2(3) .
C10 C11 C12 N3 8.7(4) .
C13 C11 C12 N3 131.3(3) .
C15 C11 C12 N3 -109.5(3) .
C10 C11 C13 C14 64.9(4) .
C12 C11 C13 C14 -60.8(4) .
C15 C11 C13 C14 -178.6(3) .
C10 C11 C15 C16 -57.9(4) .
C12 C11 C15 C16 64.6(4) .
C13 C11 C15 C16 -175.4(3) .
O3 C4 N1 C1 -177.8(3) .
C3 C4 N1 C1 1.2(4) .
O3 C4 N1 Ag1 -11.7(4) .
C3 C4 N1 Ag1 167.28(18) .
O1 C1 N1 C4 -179.5(3) .
N2 C1 N1 C4 1.1(5) .
O1 C1 N1 Ag1 13.5(5) .
N2 C1 N1 Ag1 -165.9(3) .
O2 C2 N2 C1 179.6(3) .
C3 C2 N2 C1 -0.7(5) .
O1 C1 N2 C2 179.2(4) .
N1 C1 N2 C2 -1.4(5) .
O6 C12 N3 C9 178.5(3) .
C11 C12 N3 C9 -2.9(4) .
O6 C12 N3 Ag1 -7.8(4) .
C11 C12 N3 Ag1 170.79(19) .
O4 C9 N3 C12 178.7(3) .
N4 C9 N3 C12 -2.3(4) .
O4 C9 N3 Ag1 4.6(3) .
N4 C9 N3 Ag1 -176.43(19) .
O5 C10 N4 C9 -177.0(3) .
C11 C10 N4 C9 5.3(5) .
O4 C9 N4 C10 180.0(3) .
N3 C9 N4 C10 1.0(4) .
N5 C17 C18 C19 -6.6(4) .
N7 C17 C18 C19 172.7(3) .
C17 C18 C19 C20 -0.5(4) .
C18 C19 C20 C21 4.5(5) .
C19 C20 C21 N5 -1.9(5) .
N6 C22 C23 C24 0.0(5) .
C22 C23 C24 C25 -2.7(5) .
C23 C24 C25 C26 1.1(5) .
C24 C25 C26 N6 3.3(4) .
C24 C25 C26 N7 -176.8(3) .
C18 C17 N5 C21 9.1(4) .
N7 C17 N5 C21 -170.2(2) .
C18 C17 N5 Pt1 -165.5(2) .
N7 C17 N5 Pt1 15.2(3) .
C20 C21 N5 C17 -4.8(4) .
C20 C21 N5 Pt1 169.7(2) .
N7 C26 N6 C22 174.1(2) .
C25 C26 N6 C22 -5.9(3) .
N7 C26 N6 Pt1 -8.0(3) .
C25 C26 N6 Pt1 171.98(18) .
C23 C22 N6 C26 4.3(4) .
C23 C22 N6 Pt1 -173.5(2) .
N6 C26 N7 C17 -44.9(3) .
C25 C26 N7 C17 135.2(2) .
N5 C17 N7 C26 40.6(3) .
C18 C17 N7 C26 -138.7(3) .
C17 N5 Pt1 N6 -45.94(19) .
C21 N5 Pt1 N6 139.7(2) .
C17 N5 Pt1 N6 134.06(19) 2_666
C21 N5 Pt1 N6 -40.3(2) 2_666
C26 N6 Pt1 N5 42.10(17) .
C22 N6 Pt1 N5 -140.09(19) .
C26 N6 Pt1 N5 -137.90(17) 2_666
C22 N6 Pt1 N5 39.91(19) 2_666
